data_7111667
loop_
_publ_author_name
'Hoffert, Wesley A.'
'Rapp\'e, Anthony K.'
'Shores, Matthew P.'

_publ_section_title
;
 Intramolecular charge transfer in a trinuclear iron ene-triyne complex
;
_journal_issue 26
_journal_name_full 'Chemical Communications'
_journal_page_first 4710
_journal_page_last 4712
_journal_paper_doi 10.1039/c0cc00202j
_journal_volume 46
_journal_year 2010
_chemical_formula_moiety 'C44 H97 Cl2 Fe3 P12, F6 P'
_chemical_formula_sum 'C44 H97 Cl2 F6 Fe3 P13'
_chemical_formula_weight 1381.28
_chemical_melting_point ?
_chemical_name_common 'compound 1+(PF6) in text'
_chemical_name_systematic
;
?
;
_space_group_IT_number 33
_symmetry_cell_setting orthorhombic
_symmetry_space_group_name_Hall 'P 2c -2n'
_symmetry_space_group_name_H-M 'P n a 21'
_atom_sites_solution_hydrogens geom
_atom_sites_solution_primary direct
_atom_sites_solution_secondary difmap
_audit_creation_method SHELXL-97
_cell_angle_alpha 90.00
_cell_angle_beta 90.00
_cell_angle_gamma 90.00
_cell_formula_units_Z 4
_cell_length_a 15.9440(6)
_cell_length_b 22.8376(7)
_cell_length_c 18.0016(7)
_cell_measurement_reflns_used 9958
_cell_measurement_temperature 115(2)
_cell_measurement_theta_max 28.48
_cell_measurement_theta_min 2.19
_cell_volume 6554.8(4)
_computing_cell_refinement 'Bruker SMART'
_computing_data_collection 'Bruker SMART'
_computing_data_reduction 'Bruker SAINT'
_computing_molecular_graphics 'Bruker SHELXTL'
_computing_publication_material 'Bruker SHELXTL'
_computing_structure_refinement 'SHELXL-97 (Sheldrick, 2008)'
_computing_structure_solution 'SHELXS-97 (Sheldrick, 2008)'
_diffrn_ambient_temperature 115(2)
_diffrn_measured_fraction_theta_full 0.995
_diffrn_measured_fraction_theta_max 0.995
_diffrn_measurement_device_type 'CCD area detector'
_diffrn_measurement_method 'phi and omega scans'
_diffrn_radiation_monochromator graphite
_diffrn_radiation_source 'fine-focus sealed tube'
_diffrn_radiation_type MoK\a
_diffrn_radiation_wavelength 0.71073
_diffrn_reflns_av_R_equivalents 0.0313
_diffrn_reflns_av_sigmaI/netI 0.0385
_diffrn_reflns_limit_h_max 21
_diffrn_reflns_limit_h_min -21
_diffrn_reflns_limit_k_max 30
_diffrn_reflns_limit_k_min -23
_diffrn_reflns_limit_l_max 18
_diffrn_reflns_limit_l_min -24
_diffrn_reflns_number 35753
_diffrn_reflns_theta_full 28.57
_diffrn_reflns_theta_max 28.57
_diffrn_reflns_theta_min 1.44
_exptl_absorpt_coefficient_mu 1.100
_exptl_absorpt_correction_T_max 0.8979
_exptl_absorpt_correction_T_min 0.6092
_exptl_absorpt_correction_type multi-scan
_exptl_absorpt_process_details 'SADABS, Sheldrick, 1997'
_exptl_crystal_colour red
_exptl_crystal_density_diffrn 1.400
_exptl_crystal_density_meas ?
_exptl_crystal_density_method 'not measured'
_exptl_crystal_description needle
_exptl_crystal_F_000 2888
_exptl_crystal_size_max 0.50
_exptl_crystal_size_mid 0.20
_exptl_crystal_size_min 0.10
_refine_diff_density_max 1.378
_refine_diff_density_min -1.052
_refine_diff_density_rms 0.109
_refine_ls_abs_structure_details 'Flack H D (1983), Acta Cryst. A39, 876-881'
_refine_ls_abs_structure_Flack 0.46(2)
_refine_ls_extinction_method none
_refine_ls_goodness_of_fit_ref 1.068
_refine_ls_hydrogen_treatment constr
_refine_ls_matrix_type full
_refine_ls_number_parameters 691
_refine_ls_number_reflns 12909
_refine_ls_number_restraints 83
_refine_ls_restrained_S_all 1.071
_refine_ls_R_factor_all 0.0688
_refine_ls_R_factor_gt 0.0557
_refine_ls_shift/su_max 0.075
_refine_ls_shift/su_mean 0.003
_refine_ls_structure_factor_coef Fsqd
_refine_ls_weighting_details 'calc w=1/[\s^2^(Fo^2^)+(0.0689P)^2^+16.9876P] where P=(Fo^2^+2Fc^2^)/3'
_refine_ls_weighting_scheme calc
_refine_ls_wR_factor_gt 0.1391
_refine_ls_wR_factor_ref 0.1508
_reflns_number_gt 11036
_reflns_number_total 12909
_reflns_threshold_expression >2sigma(I)
_cod_data_source_file C0CC00202Jsup1.cif
_cod_data_source_block msn224z
_cod_depositor_comments
;
The following automatic conversions were performed:

'_chemical_melting_point' value 'not measured' was changed to '?' -
the value is undefined or not given.

Automatic conversion script
Id: cif_fix_values 1891 2012-01-12 08:04:46Z andrius 

The following automatic conversions were performed:

'_exptl_crystal_density_meas' value 'not measured' was changed to '?'
- the value is perceived as not measured.

Automatic conversion script
Id: cif_fix_values 3008 2015-01-20 13:52:24Z robertas 
;
_cod_original_sg_symbol_H-M Pna2(1)
_cod_database_code 7111667

loop_
_symmetry_equiv_pos_as_xyz
'x, y, z'
'-x, -y, z+1/2'
'x+1/2, -y+1/2, z'
'-x+1/2, y+1/2, z+1/2'

loop_
_atom_site_label
_atom_site_type_symbol
_atom_site_fract_x
_atom_site_fract_y
_atom_site_fract_z
_atom_site_U_iso_or_equiv
_atom_site_adp_type
_atom_site_occupancy
_atom_site_symmetry_multiplicity
_atom_site_calc_flag
_atom_site_refinement_flags
_atom_site_disorder_assembly
_atom_site_disorder_group
Fe1 Fe 0.84373(5) 0.32879(3) 0.02274(5) 0.01913(16) Uani 1 1 d . . .
Fe2 Fe 0.84421(5) 0.33294(3) 0.52218(5) 0.02136(17) Uani 1 1 d . . .
Cl1 Cl 0.92417(11) 0.26630(6) -0.05632(9) 0.0332(3) Uani 1 1 d . A .
Cl2 Cl 0.92504(12) 0.26635(7) 0.59500(10) 0.0413(4) Uani 1 1 d . A .
P1 P 0.72985(11) 0.31123(7) -0.04461(10) 0.0316(4) Uani 1 1 d . A .
P2 P 0.86395(11) 0.40455(6) -0.05299(9) 0.0269(3) Uani 1 1 d . A .
P3 P 0.81959(12) 0.25494(7) 0.10070(10) 0.0313(4) Uani 1 1 d . A .
P4 P 0.95814(10) 0.34614(8) 0.09020(9) 0.0289(3) Uani 1 1 d . A .
P5 P 0.82116(13) 0.26129(7) 0.44247(12) 0.0400(4) Uani 1 1 d . A .
P6 P 0.95400(11) 0.35414(8) 0.45062(11) 0.0367(4) Uani 1 1 d . A .
P7 P 0.86923(13) 0.40593(8) 0.60179(10) 0.0383(4) Uani 1 1 d . A .
P8 P 0.73005(12) 0.31750(8) 0.58824(13) 0.0428(5) Uani 1 1 d . A .
P13 P 0.70564(8) 0.08555(5) 0.27623(11) 0.0259(3) Uani 1 1 d . . .
C9 C 0.7358(5) 0.3534(4) -0.1305(4) 0.0507(19) Uani 1 1 d . . .
H9A H 0.7738 0.3340 -0.1664 0.061 Uiso 1 1 calc R A .
H9B H 0.6795 0.3569 -0.1534 0.061 Uiso 1 1 calc R . .
C10 C 0.7692(6) 0.4132(3) -0.1100(5) 0.052(2) Uani 1 1 d . A .
H10A H 0.7261 0.4352 -0.0818 0.062 Uiso 1 1 calc R . .
H10B H 0.7827 0.4355 -0.1556 0.062 Uiso 1 1 calc R . .
C11 C 0.7095(6) 0.2355(3) -0.0792(5) 0.062(2) Uani 1 1 d . . .
H11A H 0.6595 0.2356 -0.1108 0.094 Uiso 1 1 calc R A .
H11B H 0.7005 0.2092 -0.0369 0.094 Uiso 1 1 calc R . .
H11C H 0.7579 0.2219 -0.1081 0.094 Uiso 1 1 calc R . .
C12 C 0.6265(5) 0.3282(4) -0.0075(5) 0.052(2) Uani 1 1 d . . .
H12A H 0.6246 0.3695 0.0074 0.077 Uiso 1 1 calc R A .
H12B H 0.6154 0.3034 0.0358 0.077 Uiso 1 1 calc R . .
H12C H 0.5839 0.3209 -0.0456 0.077 Uiso 1 1 calc R . .
C13 C 0.9459(6) 0.4017(4) -0.1245(5) 0.062(3) Uani 1 1 d . . .
H13A H 0.9462 0.4385 -0.1525 0.093 Uiso 1 1 calc R A .
H13B H 0.9346 0.3691 -0.1584 0.093 Uiso 1 1 calc R . .
H13C H 1.0006 0.3960 -0.1008 0.093 Uiso 1 1 calc R . .
C14 C 0.8786(5) 0.4770(3) -0.0153(4) 0.0414(17) Uani 1 1 d . . .
H14A H 0.9252 0.4765 0.0202 0.062 Uiso 1 1 calc R A .
H14B H 0.8272 0.4894 0.0101 0.062 Uiso 1 1 calc R . .
H14C H 0.8912 0.5044 -0.0556 0.062 Uiso 1 1 calc R . .
C15 C 0.8924(6) 0.2617(4) 0.1789(5) 0.057(2) Uani 1 1 d . . .
H15A H 0.8708 0.2908 0.2150 0.069 Uiso 1 1 calc R A .
H15B H 0.8978 0.2236 0.2046 0.069 Uiso 1 1 calc R . .
C16 C 0.9755(5) 0.2807(4) 0.1508(5) 0.053(2) Uani 1 1 d . A .
H16A H 1.0020 0.2488 0.1219 0.063 Uiso 1 1 calc R . .
H16B H 1.0129 0.2909 0.1928 0.063 Uiso 1 1 calc R . .
C17 C 0.9572(5) 0.4060(4) 0.1573(5) 0.051(2) Uani 1 1 d . . .
H17A H 1.0106 0.4068 0.1841 0.077 Uiso 1 1 calc R A .
H17B H 0.9112 0.4001 0.1926 0.077 Uiso 1 1 calc R . .
H17C H 0.9492 0.4432 0.1311 0.077 Uiso 1 1 calc R . .
C18 C 1.0594(4) 0.3569(3) 0.0448(5) 0.0428(18) Uani 1 1 d . . .
H18A H 1.0598 0.3948 0.0193 0.064 Uiso 1 1 calc R A .
H18B H 1.0687 0.3255 0.0086 0.064 Uiso 1 1 calc R . .
H18C H 1.1041 0.3561 0.0822 0.064 Uiso 1 1 calc R . .
C19 C 0.8349(8) 0.1792(3) 0.0708(6) 0.080(4) Uani 1 1 d . . .
H19A H 0.8937 0.1733 0.0569 0.120 Uiso 1 1 calc R A .
H19B H 0.7989 0.1711 0.0278 0.120 Uiso 1 1 calc R . .
H19C H 0.8202 0.1526 0.1115 0.120 Uiso 1 1 calc R . .
C20 C 0.7190(5) 0.2498(3) 0.1479(4) 0.0490(18) Uani 1 1 d . . .
H20A H 0.7235 0.2224 0.1896 0.074 Uiso 1 1 calc R A .
H20B H 0.6763 0.2357 0.1130 0.074 Uiso 1 1 calc R . .
H20C H 0.7028 0.2885 0.1665 0.074 Uiso 1 1 calc R . .
C21 C 0.9629(9) 0.2995(5) 0.3762(7) 0.107(5) Uani 1 1 d . . .
H21A H 0.9403 0.3164 0.3296 0.129 Uiso 1 1 calc R A .
H21B H 1.0229 0.2905 0.3679 0.129 Uiso 1 1 calc R . .
C22 C 0.9189(8) 0.2461(5) 0.3923(7) 0.095(4) Uani 1 1 d . A .
H22A H 0.9550 0.2202 0.4227 0.114 Uiso 1 1 calc R . .
H22B H 0.9060 0.2254 0.3453 0.114 Uiso 1 1 calc R . .
C23 C 0.7943(7) 0.1880(4) 0.4787(6) 0.072(3) Uani 1 1 d . . .
H23A H 0.7360 0.1879 0.4959 0.108 Uiso 1 1 calc R A .
H23B H 0.8315 0.1783 0.5203 0.108 Uiso 1 1 calc R . .
H23C H 0.8012 0.1588 0.4392 0.108 Uiso 1 1 calc R . .
C24 C 0.7458(7) 0.2709(4) 0.3694(5) 0.073(3) Uani 1 1 d . . .
H24A H 0.7557 0.3085 0.3446 0.109 Uiso 1 1 calc R A .
H24B H 0.6891 0.2704 0.3904 0.109 Uiso 1 1 calc R . .
H24C H 0.7515 0.2390 0.3333 0.109 Uiso 1 1 calc R . .
C25 C 1.0590(5) 0.3564(4) 0.4879(6) 0.060(3) Uani 1 1 d . . .
H25A H 1.0732 0.3181 0.5089 0.090 Uiso 1 1 calc R A .
H25B H 1.0621 0.3863 0.5268 0.090 Uiso 1 1 calc R . .
H25C H 1.0986 0.3661 0.4481 0.090 Uiso 1 1 calc R . .
C26 C 0.9537(6) 0.4219(4) 0.3948(5) 0.061(2) Uani 1 1 d . . .
H26A H 0.9466 0.4557 0.4277 0.092 Uiso 1 1 calc R A .
H26B H 0.9073 0.4206 0.3591 0.092 Uiso 1 1 calc R . .
H26C H 1.0069 0.4253 0.3680 0.092 Uiso 1 1 calc R . .
C27 C 0.7917(7) 0.4068(4) 0.6742(5) 0.069(3) Uani 1 1 d . . .
H27A H 0.8101 0.3815 0.7157 0.083 Uiso 1 1 calc R A .
H27B H 0.7851 0.4472 0.6934 0.083 Uiso 1 1 calc R . .
C28 C 0.7137(5) 0.3864(4) 0.6460(5) 0.056(2) Uani 1 1 d . A .
H28A H 0.6876 0.4172 0.6149 0.067 Uiso 1 1 calc R . .
H28B H 0.6752 0.3778 0.6878 0.067 Uiso 1 1 calc R . .
C29 C 0.7281(7) 0.2613(4) 0.6584(7) 0.090(4) Uani 1 1 d . . .
H29A H 0.6779 0.2660 0.6891 0.134 Uiso 1 1 calc R A .
H29B H 0.7782 0.2647 0.6896 0.134 Uiso 1 1 calc R . .
H29C H 0.7273 0.2228 0.6345 0.134 Uiso 1 1 calc R . .
C30 C 0.6306(5) 0.3085(4) 0.5411(7) 0.077(4) Uani 1 1 d . . .
H30A H 0.6344 0.2756 0.5062 0.116 Uiso 1 1 calc R A .
H30B H 0.6169 0.3444 0.5139 0.116 Uiso 1 1 calc R . .
H30C H 0.5866 0.3004 0.5777 0.116 Uiso 1 1 calc R . .
C31 C 0.8649(6) 0.4810(3) 0.5711(5) 0.056(2) Uani 1 1 d . . .
H31A H 0.8119 0.4879 0.5449 0.084 Uiso 1 1 calc R A .
H31B H 0.9119 0.4889 0.5375 0.084 Uiso 1 1 calc R . .
H31C H 0.8684 0.5071 0.6142 0.084 Uiso 1 1 calc R . .
C32 C 0.9642(8) 0.4090(6) 0.6571(7) 0.093(4) Uani 1 1 d . . .
H32A H 0.9617 0.4428 0.6905 0.140 Uiso 1 1 calc R A .
H32B H 1.0129 0.4128 0.6242 0.140 Uiso 1 1 calc R . .
H32C H 0.9694 0.3730 0.6864 0.140 Uiso 1 1 calc R . .
F1 F 0.6453(3) 0.13927(17) 0.2883(4) 0.078(2) Uani 1 1 d . . .
F2 F 0.7155(4) 0.0785(2) 0.3637(3) 0.0727(17) Uani 1 1 d . . .
F3 F 0.6962(4) 0.0930(2) 0.1901(3) 0.0670(16) Uani 1 1 d . . .
F4 F 0.7663(2) 0.03147(13) 0.2630(3) 0.0522(12) Uani 1 1 d . . .
F5 F 0.62748(19) 0.04141(14) 0.2776(3) 0.0429(9) Uani 1 1 d . . .
F6 F 0.78468(19) 0.12939(12) 0.2760(3) 0.0394(8) Uani 1 1 d . . .
Fe3 Fe 0.63194(6) 0.51210(4) 0.23915(6) 0.0192(2) Uani 0.819(3) 1 d PD A 1
P9 P 0.74871(11) 0.56631(7) 0.23167(12) 0.0283(4) Uani 0.819(3) 1 d PD A 1
P10 P 0.57153(19) 0.58571(13) 0.29535(14) 0.0641(10) Uani 0.819(3) 1 d PD A 1
P11 P 0.51867(12) 0.45593(9) 0.25419(16) 0.0287(5) Uani 0.819(3) 1 d PD A 1
P12 P 0.5951(2) 0.52740(12) 0.12130(13) 0.0615(9) Uani 0.819(3) 1 d PD A 1
C1 C 0.7834(5) 0.3759(3) 0.0906(7) 0.0178(17) Uani 0.819(3) 1 d PD A 1
C2 C 0.7482(4) 0.4029(3) 0.1414(4) 0.0199(13) Uani 0.819(3) 1 d PD A 1
C3 C 0.7178(4) 0.4301(3) 0.2025(4) 0.0219(14) Uani 0.819(3) 1 d PD A 1
C4 C 0.7086(5) 0.4410(4) 0.2720(11) 0.023(5) Uani 0.819(3) 1 d PD A 1
C5 C 0.6751(4) 0.4723(3) 0.3291(4) 0.0202(13) Uani 0.819(3) 1 d PD A 1
C6 C 0.6814(5) 0.4656(3) 0.4049(4) 0.0276(15) Uani 0.819(3) 1 d PD A 1
H6 H 0.6504 0.4913 0.4360 0.033 Uiso 0.819(3) 1 calc PR A 1
C7 C 0.7323(5) 0.4219(3) 0.4389(4) 0.0268(15) Uani 0.819(3) 1 d PD A 1
C8 C 0.7768(5) 0.3866(4) 0.4703(6) 0.0226(19) Uani 0.819(3) 1 d PD A 1
C33 C 0.7415(5) 0.6371(3) 0.2801(6) 0.047(2) Uiso 0.819(3) 1 d PD A 1
H33A H 0.7588 0.6329 0.3327 0.057 Uiso 0.819(3) 1 calc PR A 1
H33B H 0.7781 0.6665 0.2560 0.057 Uiso 0.819(3) 1 calc PR A 1
C34 C 0.6460(6) 0.6566(4) 0.2749(9) 0.067(3) Uiso 0.819(3) 1 d PD A 1
H34A H 0.6340 0.6723 0.2248 0.080 Uiso 0.819(3) 1 calc PR A 1
H34B H 0.6344 0.6877 0.3118 0.080 Uiso 0.819(3) 1 calc PR A 1
C35 C 0.5820(6) 0.5966(4) 0.3937(5) 0.0390(19) Uani 0.819(3) 1 d PD A 1
H35A H 0.5564 0.6340 0.4077 0.058 Uiso 0.819(3) 1 calc PR A 1
H35B H 0.6416 0.5969 0.4071 0.058 Uiso 0.819(3) 1 calc PR A 1
H35C H 0.5538 0.5646 0.4202 0.058 Uiso 0.819(3) 1 calc PR A 1
C36 C 0.4854(6) 0.6275(4) 0.2700(9) 0.070(3) Uiso 0.819(3) 1 d PD A 1
H36A H 0.4432 0.6260 0.3096 0.105 Uiso 0.819(3) 1 calc PR A 1
H36B H 0.4613 0.6120 0.2240 0.105 Uiso 0.819(3) 1 calc PR A 1
H36C H 0.5029 0.6682 0.2622 0.105 Uiso 0.819(3) 1 calc PR A 1
C37 C 0.8448(6) 0.5376(6) 0.2656(13) 0.092(6) Uani 0.819(3) 1 d PD A 1
H37A H 0.8906 0.5644 0.2531 0.138 Uiso 0.819(3) 1 calc PR A 1
H37B H 0.8553 0.4993 0.2428 0.138 Uiso 0.819(3) 1 calc PR A 1
H37C H 0.8415 0.5332 0.3197 0.138 Uiso 0.819(3) 1 calc PR A 1
C38 C 0.7833(8) 0.5890(6) 0.1396(5) 0.075(4) Uani 0.819(3) 1 d PD A 1
H38A H 0.7377 0.6099 0.1145 0.112 Uiso 0.819(3) 1 calc PR A 1
H38B H 0.7987 0.5544 0.1104 0.112 Uiso 0.819(3) 1 calc PR A 1
H38C H 0.8320 0.6149 0.1442 0.112 Uiso 0.819(3) 1 calc PR A 1
C39 C 0.5012(11) 0.4689(7) 0.1081(9) 0.131(8) Uani 0.819(3) 1 d PD A 1
H39A H 0.4653 0.4820 0.0664 0.157 Uiso 0.819(3) 1 calc PR A 1
H39B H 0.5258 0.4307 0.0942 0.157 Uiso 0.819(3) 1 calc PR A 1
C40 C 0.4446(5) 0.4601(6) 0.1785(5) 0.054(3) Uani 0.819(3) 1 d PD A 1
H40A H 0.4116 0.4235 0.1746 0.065 Uiso 0.819(3) 1 calc PR A 1
H40B H 0.4058 0.4935 0.1851 0.065 Uiso 0.819(3) 1 calc PR A 1
C41 C 0.4554(6) 0.4726(4) 0.3357(5) 0.048(2) Uiso 0.819(3) 1 d PD A 1
H41A H 0.4347 0.5130 0.3324 0.072 Uiso 0.819(3) 1 calc PR A 1
H41B H 0.4897 0.4683 0.3806 0.072 Uiso 0.819(3) 1 calc PR A 1
H41C H 0.4077 0.4456 0.3381 0.072 Uiso 0.819(3) 1 calc PR A 1
C42 C 0.5355(9) 0.3771(4) 0.2651(13) 0.069(6) Uani 0.819(3) 1 d PD A 1
H42A H 0.4812 0.3569 0.2659 0.103 Uiso 0.819(3) 1 calc PR A 1
H42B H 0.5652 0.3697 0.3118 0.103 Uiso 0.819(3) 1 calc PR A 1
H42C H 0.5691 0.3624 0.2235 0.103 Uiso 0.819(3) 1 calc PR A 1
C43 C 0.5351(5) 0.5894(4) 0.0887(5) 0.0401(19) Uani 0.819(3) 1 d PD A 1
H43A H 0.5621 0.6257 0.1050 0.060 Uiso 0.819(3) 1 calc PR A 1
H43B H 0.4781 0.5875 0.1090 0.060 Uiso 0.819(3) 1 calc PR A 1
H43C H 0.5324 0.5886 0.0343 0.060 Uiso 0.819(3) 1 calc PR A 1
C44 C 0.6367(9) 0.4998(7) 0.0429(6) 0.123(8) Uani 0.819(3) 1 d PD A 1
H44A H 0.5936 0.4781 0.0157 0.184 Uiso 0.819(3) 1 calc PR A 1
H44B H 0.6830 0.4734 0.0555 0.184 Uiso 0.819(3) 1 calc PR A 1
H44C H 0.6577 0.5319 0.0119 0.184 Uiso 0.819(3) 1 calc PR A 1
Fe3A Fe 0.6348(3) 0.5100(2) 0.2962(3) 0.0304(14) Uiso 0.181(3) 1 d PD A 2
P9A P 0.7548(6) 0.5628(4) 0.3029(7) 0.047(3) Uiso 0.181(3) 1 d PD A 2
P10A P 0.5823(8) 0.5881(5) 0.2460(8) 0.065(4) Uiso 0.181(3) 1 d PD A 2
P11A P 0.5209(8) 0.4537(6) 0.2837(8) 0.060(5) Uiso 0.181(3) 1 d PD A 2
P12A P 0.5895(8) 0.5234(6) 0.4139(6) 0.064(4) Uiso 0.181(3) 1 d PD A 2
C1A C 0.786(3) 0.3792(16) 0.4497(16) 0.013(9) Uiso 0.181(3) 1 d PD A 2
C2A C 0.753(2) 0.4076(14) 0.3989(15) 0.030(8) Uiso 0.181(3) 1 d PD A 2
C3A C 0.7199(15) 0.4283(9) 0.3345(12) 0.029(7) Uiso 0.181(3) 1 d PD A 2
C4A C 0.7101(18) 0.4382(10) 0.2650(18) 0.01(2) Uiso 0.181(3) 1 d PD A 2
C5A C 0.6767(15) 0.4693(10) 0.2070(9) 0.033(8) Uiso 0.181(3) 1 d PD A 2
C6A C 0.685(2) 0.4608(12) 0.1320(10) 0.026(7) Uiso 0.181(3) 1 d PD A 2
H6A H 0.6593 0.4882 0.0996 0.031 Uiso 0.181(3) 1 calc PR A 2
C7A C 0.731(2) 0.4136(12) 0.0990(19) 0.027(7) Uiso 0.181(3) 1 d PD A 2
C8A C 0.778(4) 0.378(3) 0.070(3) 0.04(2) Uiso 0.181(3) 1 d PD A 2
C33A C 0.7626(15) 0.6316(11) 0.251(2) 0.047(2) Uiso 0.181(3) 1 d PD A 2
H33C H 0.8013 0.6593 0.2760 0.057 Uiso 0.181(3) 1 calc PR A 2
H33D H 0.7821 0.6247 0.1997 0.057 Uiso 0.181(3) 1 calc PR A 2
C34A C 0.6714(15) 0.6549(10) 0.252(3) 0.067(3) Uiso 0.181(3) 1 d PD A 2
H34C H 0.6633 0.6819 0.2099 0.080 Uiso 0.181(3) 1 calc PR A 2
H34D H 0.6623 0.6774 0.2986 0.080 Uiso 0.181(3) 1 calc PR A 2
C35A C 0.586(3) 0.5925(17) 0.1448(12) 0.061(13) Uiso 0.181(3) 1 d PD A 2
H35D H 0.5367 0.6137 0.1266 0.091 Uiso 0.181(3) 1 calc PR A 2
H35E H 0.5865 0.5529 0.1238 0.091 Uiso 0.181(3) 1 calc PR A 2
H35F H 0.6371 0.6133 0.1295 0.091 Uiso 0.181(3) 1 calc PR A 2
C36A C 0.522(2) 0.6488(13) 0.268(3) 0.070(3) Uiso 0.181(3) 1 d PD A 2
H36D H 0.5582 0.6796 0.2886 0.105 Uiso 0.181(3) 1 calc PR A 2
H36E H 0.4798 0.6378 0.3052 0.105 Uiso 0.181(3) 1 calc PR A 2
H36F H 0.4941 0.6633 0.2234 0.105 Uiso 0.181(3) 1 calc PR A 2
C37A C 0.8515(13) 0.5301(13) 0.2770(18) 0.012(6) Uiso 0.181(3) 1 d PD A 2
H37D H 0.8646 0.5403 0.2254 0.018 Uiso 0.181(3) 1 calc PR A 2
H37E H 0.8472 0.4875 0.2817 0.018 Uiso 0.181(3) 1 calc PR A 2
H37F H 0.8962 0.5445 0.3097 0.018 Uiso 0.181(3) 1 calc PR A 2
C38A C 0.784(2) 0.5848(18) 0.3971(14) 0.067(15) Uiso 0.181(3) 1 d PD A 2
H38D H 0.8148 0.6220 0.3952 0.100 Uiso 0.181(3) 1 calc PR A 2
H38E H 0.8204 0.5547 0.4191 0.100 Uiso 0.181(3) 1 calc PR A 2
H38F H 0.7338 0.5894 0.4275 0.100 Uiso 0.181(3) 1 calc PR A 2
C39A C 0.5002(15) 0.4657(11) 0.4311(12) 0.026(6) Uiso 0.181(3) 1 d PD A 2
H39C H 0.5254 0.4303 0.4537 0.031 Uiso 0.181(3) 1 calc PR A 2
H39D H 0.4601 0.4822 0.4675 0.031 Uiso 0.181(3) 1 calc PR A 2
C40A C 0.4508(17) 0.4472(18) 0.3601(14) 0.061(13) Uiso 0.181(3) 1 d PD A 2
H40C H 0.4015 0.4729 0.3529 0.073 Uiso 0.181(3) 1 calc PR A 2
H40D H 0.4309 0.4063 0.3649 0.073 Uiso 0.181(3) 1 calc PR A 2
C41A C 0.452(2) 0.4749(16) 0.2067(18) 0.048(2) Uiso 0.181(3) 1 d PD A 2
H411 H 0.4072 0.4460 0.2015 0.072 Uiso 0.181(3) 1 calc PR A 2
H412 H 0.4850 0.4764 0.1606 0.072 Uiso 0.181(3) 1 calc PR A 2
H413 H 0.4281 0.5135 0.2168 0.072 Uiso 0.181(3) 1 calc PR A 2
C42A C 0.5376(19) 0.3771(8) 0.2565(19) 0.004(7) Uiso 0.181(3) 1 d PD A 2
H421 H 0.5649 0.3560 0.2973 0.006 Uiso 0.181(3) 1 calc PR A 2
H422 H 0.5734 0.3756 0.2123 0.006 Uiso 0.181(3) 1 calc PR A 2
H423 H 0.4835 0.3588 0.2454 0.006 Uiso 0.181(3) 1 calc PR A 2
C43A C 0.534(2) 0.5893(10) 0.4400(19) 0.041(9) Uiso 0.181(3) 1 d PD A 2
H431 H 0.5387 0.5953 0.4937 0.061 Uiso 0.181(3) 1 calc PR A 2
H432 H 0.4746 0.5855 0.4264 0.061 Uiso 0.181(3) 1 calc PR A 2
H433 H 0.5582 0.6229 0.4139 0.061 Uiso 0.181(3) 1 calc PR A 2
C44A C 0.639(3) 0.503(2) 0.4922(18) 0.15(4) Uiso 0.181(3) 1 d PD A 2
H441 H 0.6306 0.5328 0.5306 0.226 Uiso 0.181(3) 1 calc PR A 2
H442 H 0.6991 0.4986 0.4823 0.226 Uiso 0.181(3) 1 calc PR A 2
H443 H 0.6162 0.4655 0.5095 0.226 Uiso 0.181(3) 1 calc PR A 2

loop_
_atom_site_aniso_label
_atom_site_aniso_U_11
_atom_site_aniso_U_22
_atom_site_aniso_U_33
_atom_site_aniso_U_23
_atom_site_aniso_U_13
_atom_site_aniso_U_12
Fe1 0.0192(4) 0.0185(3) 0.0197(4) 0.0003(3) 0.0002(3) 0.0025(3)
Fe2 0.0201(4) 0.0234(4) 0.0206(4) -0.0012(3) 0.0016(3) 0.0037(3)
Cl1 0.0425(9) 0.0286(7) 0.0285(8) -0.0053(6) 0.0076(7) 0.0055(6)
Cl2 0.0480(10) 0.0436(9) 0.0323(9) 0.0046(7) -0.0062(8) 0.0191(7)
P1 0.0267(8) 0.0364(8) 0.0316(9) -0.0064(7) -0.0050(7) -0.0051(6)
P2 0.0326(8) 0.0238(7) 0.0243(8) 0.0037(6) 0.0019(7) -0.0001(6)
P3 0.0413(9) 0.0220(7) 0.0307(8) 0.0054(6) 0.0065(7) 0.0061(6)
P4 0.0191(7) 0.0410(8) 0.0266(8) -0.0044(7) -0.0021(6) 0.0078(6)
P5 0.0516(11) 0.0260(8) 0.0425(11) -0.0079(7) -0.0120(9) 0.0029(7)
P6 0.0241(8) 0.0449(9) 0.0410(10) -0.0040(8) 0.0110(7) 0.0017(7)
P7 0.0529(12) 0.0348(9) 0.0271(9) -0.0069(7) 0.0015(8) 0.0061(8)
P8 0.0352(10) 0.0343(9) 0.0590(13) 0.0140(9) 0.0204(9) 0.0086(7)
P13 0.0211(6) 0.0220(5) 0.0346(7) -0.0008(7) 0.0019(7) -0.0033(4)
C9 0.052(5) 0.069(5) 0.032(4) 0.004(3) -0.016(3) 0.005(4)
C10 0.061(5) 0.044(4) 0.050(5) 0.021(4) -0.019(4) -0.004(4)
C11 0.066(5) 0.046(4) 0.076(6) -0.027(4) -0.004(5) -0.023(4)
C12 0.021(4) 0.074(6) 0.060(5) -0.011(4) -0.004(3) -0.006(3)
C13 0.086(7) 0.052(5) 0.049(5) 0.018(4) 0.042(5) 0.022(4)
C14 0.050(4) 0.025(3) 0.049(4) 0.002(3) 0.006(3) -0.008(3)
C15 0.070(6) 0.065(5) 0.037(4) 0.027(4) 0.001(4) 0.018(4)
C16 0.042(4) 0.067(5) 0.050(4) 0.025(4) -0.011(3) 0.016(4)
C17 0.032(4) 0.073(5) 0.049(4) -0.032(4) -0.015(3) 0.011(3)
C18 0.019(3) 0.048(4) 0.061(5) -0.008(3) 0.006(3) 0.003(3)
C19 0.151(11) 0.022(3) 0.068(6) 0.013(4) 0.051(7) 0.010(5)
C20 0.056(5) 0.042(4) 0.049(4) 0.007(3) 0.016(4) -0.014(3)
C21 0.141(12) 0.098(9) 0.082(8) -0.047(7) 0.078(8) -0.023(8)
C22 0.109(9) 0.087(8) 0.088(8) -0.056(7) 0.061(7) -0.018(7)
C23 0.097(8) 0.041(4) 0.078(7) -0.008(4) -0.026(6) -0.018(5)
C24 0.091(7) 0.076(6) 0.052(5) -0.021(4) -0.043(5) 0.016(5)
C25 0.022(4) 0.071(6) 0.087(7) 0.026(5) 0.007(4) 0.006(4)
C26 0.046(5) 0.084(6) 0.053(5) 0.023(5) 0.015(4) -0.003(4)
C27 0.113(9) 0.049(5) 0.045(5) -0.013(4) 0.043(5) -0.011(5)
C28 0.047(4) 0.065(5) 0.056(5) -0.016(4) 0.030(4) 0.014(4)
C29 0.095(8) 0.052(5) 0.121(9) 0.045(6) 0.069(7) 0.022(5)
C30 0.022(4) 0.061(5) 0.149(11) -0.028(6) 0.013(5) -0.008(3)
C31 0.083(6) 0.036(4) 0.049(5) -0.012(3) 0.008(4) -0.023(4)
C32 0.103(9) 0.113(9) 0.063(7) -0.042(6) -0.038(6) 0.015(7)
F1 0.043(2) 0.0336(19) 0.159(6) -0.014(3) 0.024(3) 0.0068(16)
F2 0.105(4) 0.084(4) 0.029(2) 0.001(2) -0.002(3) -0.043(3)
F3 0.089(4) 0.076(3) 0.036(3) 0.013(2) -0.012(2) -0.040(3)
F4 0.0299(16) 0.0259(15) 0.101(4) -0.009(2) 0.005(2) 0.0017(13)
F5 0.0265(15) 0.0354(16) 0.067(3) 0.001(2) 0.005(2) -0.0104(12)
F6 0.0313(15) 0.0269(14) 0.060(2) -0.001(2) -0.008(2) -0.0113(12)
Fe3 0.0161(4) 0.0186(4) 0.0229(5) -0.0029(4) 0.0030(3) 0.0025(3)
P9 0.0254(9) 0.0187(7) 0.0408(11) -0.0048(8) 0.0008(8) -0.0041(6)
P10 0.0805(19) 0.0754(17) 0.0364(12) -0.0268(11) -0.0199(11) 0.0657(16)
P11 0.0147(8) 0.0340(11) 0.0376(14) 0.0015(8) 0.0057(7) -0.0056(6)
P12 0.100(2) 0.0611(15) 0.0234(10) -0.0048(10) -0.0070(11) 0.0594(16)
C1 0.014(4) 0.017(4) 0.022(5) 0.001(3) -0.001(3) -0.003(2)
C2 0.018(3) 0.017(3) 0.025(3) -0.001(2) -0.004(2) 0.001(2)
C3 0.018(3) 0.017(3) 0.030(4) 0.000(2) 0.002(2) 0.001(2)
C4 0.020(6) 0.019(6) 0.029(5) 0.003(3) 0.001(4) 0.003(2)
C5 0.019(3) 0.016(3) 0.026(3) -0.004(2) 0.001(2) 0.004(2)
C6 0.026(3) 0.033(4) 0.024(3) -0.002(3) -0.001(3) 0.010(3)
C7 0.033(4) 0.026(3) 0.022(3) 0.000(3) 0.005(3) -0.007(3)
C8 0.020(4) 0.028(4) 0.020(4) -0.003(4) 0.001(3) -0.001(3)
C35 0.043(5) 0.033(4) 0.041(5) -0.008(3) -0.004(4) 0.012(3)
C37 0.034(5) 0.058(7) 0.184(17) 0.059(10) -0.014(8) -0.008(4)
C38 0.092(9) 0.105(9) 0.026(5) -0.009(5) 0.012(5) -0.028(7)
C39 0.172(18) 0.114(12) 0.108(14) -0.037(11) -0.073(13) 0.011(12)
C40 0.028(4) 0.103(9) 0.031(5) -0.010(5) 0.001(3) -0.005(5)
C42 0.052(7) 0.048(6) 0.106(13) 0.013(7) 0.009(7) -0.022(4)
C43 0.039(4) 0.049(5) 0.032(4) 0.003(4) -0.004(3) 0.017(3)
C44 0.171(14) 0.162(14) 0.034(6) -0.025(7) -0.028(7) 0.152(13)

loop_
_atom_type_symbol
_atom_type_description
_atom_type_scat_dispersion_real
_atom_type_scat_dispersion_imag
_atom_type_scat_source
C C 0.0033 0.0016 'International Tables Vol C Tables 4.2.6.8 and 6.1.1.4'
H H 0.0000 0.0000 'International Tables Vol C Tables 4.2.6.8 and 6.1.1.4'
F F 0.0171 0.0103 'International Tables Vol C Tables 4.2.6.8 and 6.1.1.4'
P P 0.1023 0.0942 'International Tables Vol C Tables 4.2.6.8 and 6.1.1.4'
Cl Cl 0.1484 0.1585 'International Tables Vol C Tables 4.2.6.8 and 6.1.1.4'
Fe Fe 0.3463 0.8444 'International Tables Vol C Tables 4.2.6.8 and 6.1.1.4'

loop_
_geom_angle_atom_site_label_1
_geom_angle_atom_site_label_2
_geom_angle_atom_site_label_3
_geom_angle
C8A Fe1 C1 12(2)
C8A Fe1 P1 84(2)
C1 Fe1 P1 92.2(3)
C8A Fe1 P2 83(2)
C1 Fe1 P2 91.6(3)
P1 Fe1 P2 85.66(7)
C8A Fe1 P4 96(2)
C1 Fe1 P4 87.9(3)
P1 Fe1 P4 179.82(8)
P2 Fe1 P4 94.42(7)
C8A Fe1 P3 95(2)
C1 Fe1 P3 86.3(3)
P1 Fe1 P3 93.78(7)
P2 Fe1 P3 177.79(7)
P4 Fe1 P3 86.14(7)
C8A Fe1 Cl1 172(2)
C1 Fe1 Cl1 176.3(4)
P1 Fe1 Cl1 90.33(7)
P2 Fe1 Cl1 91.25(6)
P4 Fe1 Cl1 89.51(6)
P3 Fe1 Cl1 90.90(6)
C8 Fe2 C1A 12.9(11)
C8 Fe2 P8 84.3(3)
C1A Fe2 P8 93.0(13)
C8 Fe2 P5 93.7(3)
C1A Fe2 P5 83.4(12)
P8 Fe2 P5 95.44(9)
C8 Fe2 P6 91.2(3)
C1A Fe2 P6 82.6(13)
P8 Fe2 P6 175.41(8)
P5 Fe2 P6 85.18(8)
C8 Fe2 P7 86.3(3)
C1A Fe2 P7 96.4(12)
P8 Fe2 P7 85.45(9)
P5 Fe2 P7 179.11(9)
P6 Fe2 P7 93.93(8)
C8 Fe2 Cl2 176.4(3)
C1A Fe2 Cl2 170.5(11)
P8 Fe2 Cl2 92.74(8)
P5 Fe2 Cl2 88.55(7)
P6 Fe2 Cl2 91.82(7)
P7 Fe2 Cl2 91.53(7)
C12 P1 C9 104.2(4)
C12 P1 C11 99.4(4)
C9 P1 C11 102.4(4)
C12 P1 Fe1 120.1(3)
C9 P1 Fe1 109.0(3)
C11 P1 Fe1 119.5(3)
C14 P2 C13 101.8(4)
C14 P2 C10 102.6(4)
C13 P2 C10 101.4(5)
C14 P2 Fe1 120.1(3)
C13 P2 Fe1 120.3(3)
C10 P2 Fe1 107.8(3)
C20 P3 C19 101.2(4)
C20 P3 C15 101.9(4)
C19 P3 C15 102.8(5)
C20 P3 Fe1 119.7(3)
C19 P3 Fe1 120.5(3)
C15 P3 Fe1 108.1(3)
C17 P4 C18 101.7(4)
C17 P4 C16 102.4(4)
C18 P4 C16 103.7(4)
C17 P4 Fe1 119.2(2)
C18 P4 Fe1 120.3(3)
C16 P4 Fe1 107.3(3)
C24 P5 C22 103.4(6)
C24 P5 C23 102.4(5)
C22 P5 C23 101.5(5)
C24 P5 Fe2 119.8(3)
C22 P5 Fe2 108.6(3)
C23 P5 Fe2 118.7(3)
C25 P6 C21 102.7(6)
C25 P6 C26 100.4(4)
C21 P6 C26 99.9(6)
C25 P6 Fe2 121.4(3)
C21 P6 Fe2 109.6(4)
C26 P6 Fe2 119.7(3)
C27 P7 C31 100.7(4)
C27 P7 C32 100.2(6)
C31 P7 C32 99.4(5)
C27 P7 Fe2 110.5(3)
C31 P7 Fe2 120.4(3)
C32 P7 Fe2 122.0(4)
C29 P8 C30 103.5(6)
C29 P8 C28 101.8(5)
C30 P8 C28 103.3(4)
C29 P8 Fe2 120.4(3)
C30 P8 Fe2 119.3(4)
C28 P8 Fe2 106.0(3)
F3 P13 F1 89.7(4)
F3 P13 F4 89.6(3)
F1 P13 F4 179.3(4)
F3 P13 F2 179.5(3)
F1 P13 F2 90.1(4)
F4 P13 F2 90.6(3)
F3 P13 F5 90.5(3)
F1 P13 F5 90.7(2)
F4 P13 F5 89.23(17)
F2 P13 F5 89.9(3)
F3 P13 F6 90.3(3)
F1 P13 F6 89.7(2)
F4 P13 F6 90.38(17)
F2 P13 F6 89.3(3)
F5 P13 F6 179.1(3)
C10 C9 P1 106.7(5)
C9 C10 P2 109.3(5)
C16 C15 P3 109.2(6)
C15 C16 P4 107.5(5)
C22 C21 P6 113.1(7)
C21 C22 P5 110.6(7)
C28 C27 P7 109.9(6)
C27 C28 P8 110.2(5)
C5 Fe3 C4 38.7(6)
C5 Fe3 P10 97.31(18)
C4 Fe3 P10 135.7(5)
C5 Fe3 P12 160.38(18)
C4 Fe3 P12 122.6(5)
P10 Fe3 P12 101.76(9)
C5 Fe3 P11 85.31(19)
C4 Fe3 P11 89.5(2)
P10 Fe3 P11 91.68(12)
P12 Fe3 P11 89.56(12)
C5 Fe3 P9 90.81(19)
C4 Fe3 P9 87.8(2)
P10 Fe3 P9 88.22(11)
P12 Fe3 P9 94.30(12)
P11 Fe3 P9 176.07(11)
C5 Fe3 C3 70.8(2)
C4 Fe3 C3 32.1(6)
P10 Fe3 C3 166.91(18)
P12 Fe3 C3 90.61(17)
P11 Fe3 C3 92.66(16)
P9 Fe3 C3 86.60(16)
C37 P9 C38 99.1(8)
C37 P9 C33 102.5(6)
C38 P9 C33 101.5(5)
C37 P9 Fe3 119.5(4)
C38 P9 Fe3 117.6(4)
C33 P9 Fe3 113.9(3)
C36 P10 C35 104.9(6)
C36 P10 C34 88.6(5)
C35 P10 C34 90.8(5)
C36 P10 Fe3 130.6(5)
C35 P10 Fe3 121.4(3)
C34 P10 Fe3 105.7(4)
C40 P11 C41 103.6(4)
C40 P11 C42 103.2(7)
C41 P11 C42 101.6(7)
C40 P11 Fe3 114.0(4)
C41 P11 Fe3 115.2(3)
C42 P11 Fe3 117.4(4)
C44 P12 C43 103.3(4)
C44 P12 C39 86.9(8)
C43 P12 C39 95.0(6)
C44 P12 Fe3 129.5(3)
C43 P12 Fe3 124.9(3)
C39 P12 Fe3 101.7(5)
C2 C1 Fe1 172.5(9)
C1 C2 C3 172.8(8)
C4 C3 C2 157.2(7)
C4 C3 Fe3 61.2(4)
C2 C3 Fe3 141.5(5)
C3 C4 C5 151.9(8)
C3 C4 Fe3 86.7(7)
C5 C4 Fe3 65.2(4)
C4 C5 C6 131.4(7)
C4 C5 Fe3 76.1(6)
C6 C5 Fe3 152.5(5)
C5 C6 C7 123.0(6)
C8 C7 C6 177.0(9)
C7 C8 Fe2 177.9(9)
C34 C33 P9 106.2(6)
C33 C34 P10 108.9(6)
C40 C39 P12 114.7(8)
C39 C40 P11 103.9(7)
C5A Fe3A C4A 39.0(8)
C5A Fe3A P10A 100.4(7)
C4A Fe3A P10A 138.5(10)
C5A Fe3A P11A 85.5(8)
C4A Fe3A P11A 89.3(9)
P10A Fe3A P11A 96.8(5)
C5A Fe3A P12A 159.3(7)
C4A Fe3A P12A 122.5(9)
P10A Fe3A P12A 99.0(5)
P11A Fe3A P12A 85.0(5)
C5A Fe3A P9A 90.5(8)
C4A Fe3A P9A 87.0(9)
P10A Fe3A P9A 84.9(5)
P11A Fe3A P9A 175.9(5)
P12A Fe3A P9A 98.5(5)
C5A Fe3A C3A 71.1(6)
C4A Fe3A C3A 32.1(8)
P10A Fe3A C3A 167.1(7)
P11A Fe3A C3A 92.3(7)
P12A Fe3A C3A 90.9(6)
P9A Fe3A C3A 85.5(7)
C37A P9A C38A 97.7(15)
C37A P9A C33A 99.7(13)
C38A P9A C33A 102.6(15)
C37A P9A Fe3A 119.8(11)
C38A P9A Fe3A 114.4(13)
C33A P9A Fe3A 119.2(9)
C36A P10A C35A 101.8(17)
C36A P10A C34A 77.3(14)
C35A P10A C34A 89.5(15)
C36A P10A Fe3A 140.9(18)
C35A P10A Fe3A 116.6(13)
C34A P10A Fe3A 108.4(9)
C40A P11A C41A 103.4(15)
C40A P11A C42A 102.6(15)
C41A P11A C42A 97.8(15)
C40A P11A Fe3A 118.7(10)
C41A P11A Fe3A 114.1(13)
C42A P11A Fe3A 117.2(12)
C44A P12A C43A 104.1(18)
C44A P12A C39A 91.2(18)
C43A P12A C39A 99.3(13)
C44A P12A Fe3A 126.8(18)
C43A P12A Fe3A 120.8(12)
C39A P12A Fe3A 106.8(8)
C2A C1A Fe2 175(4)
C1A C2A C3A 168(4)
C4A C3A C2A 161(2)
C4A C3A Fe3A 61.0(8)
C2A C3A Fe3A 137.0(19)
C3A C4A C5A 152.0(17)
C3A C4A Fe3A 86.9(13)
C5A C4A Fe3A 65.0(8)
C4A C5A C6A 129.6(19)
C4A C5A Fe3A 75.9(10)
C6A C5A Fe3A 154.5(17)
C5A C6A C7A 124(2)
C8A C7A C6A 172(5)
C7A C8A Fe1 177(5)
C34A C33A P9A 103.0(16)
C33A C34A P10A 112.8(15)
C40A C39A P12A 114.7(15)
C39A C40A P11A 107.1(15)

loop_
_geom_bond_atom_site_label_1
_geom_bond_atom_site_label_2
_geom_bond_distance
Fe1 C8A 1.77(3)
Fe1 C1 1.890(8)
Fe1 P1 2.2198(18)
Fe1 P2 2.2262(17)
Fe1 P4 2.2270(18)
Fe1 P3 2.2275(18)
Fe1 Cl1 2.3891(17)
Fe2 C8 1.878(8)
Fe2 C1A 1.92(2)
Fe2 P8 2.203(2)
Fe2 P5 2.207(2)
Fe2 P6 2.2267(19)
Fe2 P7 2.234(2)
Fe2 Cl2 2.3858(18)
P1 C12 1.820(8)
P1 C9 1.824(7)
P1 C11 1.867(7)
P2 C14 1.803(7)
P2 C13 1.835(8)
P2 C10 1.836(8)
P3 C20 1.819(8)
P3 C19 1.828(8)
P3 C15 1.832(9)
P4 C17 1.824(7)
P4 C18 1.826(7)
P4 C16 1.871(7)
P5 C24 1.795(8)
P5 C22 1.835(10)
P5 C23 1.847(9)
P6 C25 1.804(8)
P6 C21 1.836(10)
P6 C26 1.845(9)
P7 C27 1.796(8)
P7 C31 1.803(8)
P7 C32 1.814(11)
P8 C29 1.800(9)
P8 C30 1.811(10)
P8 C28 1.905(8)
P13 F3 1.566(5)
P13 F1 1.575(4)
P13 F4 1.586(3)
P13 F2 1.591(5)
P13 F5 1.603(3)
P13 F6 1.610(3)
C9 C10 1.512(11)
C15 C16 1.483(12)
C21 C22 1.437(15)
C27 C28 1.422(13)
Fe3 C5 1.980(6)
Fe3 C4 2.117(6)
Fe3 P10 2.186(2)
Fe3 P12 2.229(2)
Fe3 P11 2.2317(19)
Fe3 P9 2.2399(19)
Fe3 C3 2.412(6)
P9 C37 1.775(11)
P9 C38 1.823(9)
P9 C33 1.841(8)
P10 C36 1.734(10)
P10 C35 1.796(8)
P10 C34 2.041(10)
P11 C40 1.805(9)
P11 C41 1.822(9)
P11 C42 1.831(9)
P12 C44 1.681(10)
P12 C43 1.808(7)
P12 C39 2.020(15)
C1 C2 1.238(10)
C2 C3 1.352(9)
C3 C4 1.28(2)
C4 C5 1.363(19)
C5 C6 1.376(9)
C6 C7 1.425(9)
C7 C8 1.214(10)
C33 C34 1.589(12)
C39 C40 1.568(19)
Fe3A C5A 1.971(14)
Fe3A C4A 2.109(15)
Fe3A P10A 2.168(10)
Fe3A P11A 2.236(12)
Fe3A P12A 2.259(11)
Fe3A P9A 2.264(10)
Fe3A C3A 2.409(14)
P9A C37A 1.776(17)
P9A C38A 1.830(19)
P9A C33A 1.831(17)
P10A C36A 1.732(19)
P10A C35A 1.827(18)
P10A C34A 2.086(18)
P11A C40A 1.779(18)
P11A C41A 1.831(18)
P11A C42A 1.836(15)
P12A C44A 1.68(2)
P12A C43A 1.810(17)
P12A C39A 1.964(19)
C1A C2A 1.24(2)
C2A C3A 1.357(17)
C3A C4A 1.28(3)
C4A C5A 1.37(3)
C5A C6A 1.372(17)
C6A C7A 1.433(18)
C7A C8A 1.21(2)
C33A C34A 1.55(2)
C39A C40A 1.56(2)
